data_2216988
loop_
_publ_author_name
'Xin Xiao'
'Ping-Yue Jiang'
'Yun-Qian Zhang'
'Sai-Feng Xue'
'Qian-Jiang Zhu'

_publ_section_title
;
 Octane-1,8-diyldipyridinium dibromide dihydrate
;
_journal_coeditor_code CI2531
_journal_issue 1
_journal_name_full 'Acta Crystallographica Section E'
_journal_page_first o183
_journal_page_last o183
_journal_paper_doi 10.1107/S1600536807063970
_journal_volume 64
_journal_year 2008
_chemical_formula_iupac 'C18 H26 N2 2+, 2(Br -), 2H2 O'
_chemical_formula_moiety 'C18 H26 N2 2+, 2(Br -), 2H2 O'
_chemical_formula_sum 'C18 H30 Br2 N2 O2'
_chemical_formula_weight 466.26
_chemical_name_systematic
;
Octane-1,8-diyldipyridinium dibromide dihydrate
;
_space_group_IT_number 61
_symmetry_cell_setting orthorhombic
_symmetry_space_group_name_Hall '-P 2ac 2ab'
_symmetry_space_group_name_H-M 'P b c a'
_atom_sites_solution_hydrogens geom
_atom_sites_solution_primary direct
_atom_sites_solution_secondary difmap
_audit_creation_method SHELXL-97
_cell_angle_alpha 90.00
_cell_angle_beta 90.00
_cell_angle_gamma 90.00
_cell_formula_units_Z 4
_cell_length_a 9.8329(7)
_cell_length_b 13.3000(11)
_cell_length_c 16.5688(13)
_cell_measurement_reflns_used 21410
_cell_measurement_temperature 273(2)
_cell_measurement_theta_max 27.57
_cell_measurement_theta_min 2.46
_cell_volume 2166.8(3)
_computing_cell_refinement 'SAINT (Bruker, 2005)'
_computing_data_collection 'APEX2 (Bruker, 2005)'
_computing_data_reduction 'SAINT (Bruker, 2005)'
_computing_molecular_graphics 'ORTEP-3 for Windows (Farrugia, 1997)'
_computing_publication_material 'WinGX (Farrugia, 1999)'
_computing_structure_refinement 'SHELXL97 (Sheldrick, 1997)'
_computing_structure_solution 'SHELXS97 (Sheldrick, 1997)'
_diffrn_ambient_temperature 273(2)
_diffrn_measured_fraction_theta_full 0.998
_diffrn_measured_fraction_theta_max 0.998
_diffrn_measurement_device_type 'Bruker APEXII CCD area-detector'
_diffrn_measurement_method '\f and \w scans'
_diffrn_radiation_monochromator graphite
_diffrn_radiation_source 'fine-focus sealed tube'
_diffrn_radiation_type MoK\a
_diffrn_radiation_wavelength 0.71073
_diffrn_reflns_av_R_equivalents 0.0339
_diffrn_reflns_av_sigmaI/netI 0.0245
_diffrn_reflns_limit_h_max 12
_diffrn_reflns_limit_h_min -12
_diffrn_reflns_limit_k_max 17
_diffrn_reflns_limit_k_min -17
_diffrn_reflns_limit_l_max 21
_diffrn_reflns_limit_l_min -15
_diffrn_reflns_number 21410
_diffrn_reflns_theta_full 27.57
_diffrn_reflns_theta_max 27.57
_diffrn_reflns_theta_min 2.46
_diffrn_standards_number 0
_exptl_absorpt_coefficient_mu 3.753
_exptl_absorpt_correction_T_max 0.5358
_exptl_absorpt_correction_T_min 0.3797
_exptl_absorpt_correction_type multi-scan
_exptl_absorpt_process_details '(SADABS; Bruker, 2005)'
_exptl_crystal_colour colourless
_exptl_crystal_density_diffrn 1.429
_exptl_crystal_density_method 'not measured'
_exptl_crystal_description Prism
_exptl_crystal_F_000 952
_exptl_crystal_size_max 0.32
_exptl_crystal_size_mid 0.24
_exptl_crystal_size_min 0.19
_refine_diff_density_max 0.252
_refine_diff_density_min -0.390
_refine_ls_extinction_method none
_refine_ls_goodness_of_fit_ref 1.010
_refine_ls_hydrogen_treatment constr
_refine_ls_matrix_type full
_refine_ls_number_parameters 109
_refine_ls_number_reflns 2503
_refine_ls_number_restraints 0
_refine_ls_restrained_S_all 1.010
_refine_ls_R_factor_all 0.0497
_refine_ls_R_factor_gt 0.0291
_refine_ls_shift/su_max 0.001
_refine_ls_shift/su_mean <0.001
_refine_ls_structure_factor_coef Fsqd
_refine_ls_weighting_details 'calc w=1/[\s^2^(Fo^2^)+(0.0352P)^2^+0.8723P] where P=(Fo^2^+2Fc^2^)/3'
_refine_ls_weighting_scheme calc
_refine_ls_wR_factor_gt 0.0688
_refine_ls_wR_factor_ref 0.0770
_reflns_number_gt 1842
_reflns_number_total 2503
_reflns_threshold_expression I>2\s(I)
_cod_data_source_file ci2531.cif
_cod_data_source_block I
_cod_depositor_comments
;
The following automatic conversions were performed:
'_symmetry_cell_setting' value 'Orthorhombic' changed to 'orthorhombic'
according to '/home/saulius/struct/CIF-dictionaries/cif_core.dic'
dictionary named 'cif_core.dic' version 2.4.1 from 2010-06-29.

Automatic conversion script
Id: cif_fix_enum 1527 2010-12-29 10:47:43Z saulius 

The following automatic conversions were performed:

'_symmetry_cell_setting' value 'Orthorhombic' changed to
'orthorhombic' according to
/home/saulius/struct/CIF-dictionaries/cif_core.dic dictionary named
'cif_core.dic' version 2.4.1 from 2010-06-29.

Automatic conversion script
Id: cif_fix_values 1715 2011-07-08 13:25:40Z adriana 
;
_cod_database_code 2216988
_cod_database_fobs_code 2216988

loop_
_symmetry_equiv_pos_as_xyz
'x, y, z'
'-x+1/2, -y, z+1/2'
'x+1/2, -y+1/2, -z'
'-x, y+1/2, -z+1/2'
'-x, -y, -z'
'x-1/2, y, -z-1/2'
'-x-1/2, y-1/2, z'
'x, -y-1/2, z-1/2'

loop_
_atom_site_type_symbol
_atom_site_label
_atom_site_fract_x
_atom_site_fract_y
_atom_site_fract_z
_atom_site_U_iso_or_equiv
_atom_site_adp_type
_atom_site_calc_flag
_atom_site_refinement_flags
_atom_site_occupancy
Br Br1 0.28891(2) 0.652327(19) 0.328729(15) 0.05280(11) Uani d . 1
N N1 0.44180(18) 0.35645(13) 0.32104(10) 0.0376(4) Uani d . 1
C C1 0.3916(3) 0.40288(17) 0.38614(14) 0.0507(6) Uani d . 1
H H1 0.3246 0.4517 0.3801 0.061 Uiso calc R 1
C C2 0.4380(3) 0.3791(2) 0.46131(16) 0.0642(8) Uani d . 1
H H2 0.4014 0.4105 0.5065 0.077 Uiso calc R 1
C C3 0.5389(3) 0.3088(2) 0.46995(16) 0.0660(8) Uani d . 1
H H3 0.5725 0.2931 0.5209 0.079 Uiso calc R 1
C C4 0.5895(3) 0.2622(2) 0.40288(15) 0.0588(7) Uani d . 1
H H4 0.6582 0.2146 0.4077 0.071 Uiso calc R 1
C C5 0.5382(2) 0.28617(18) 0.32886(13) 0.0475(6) Uani d . 1
H H5 0.5707 0.2532 0.2832 0.057 Uiso calc R 1
C C6 0.3864(2) 0.37965(18) 0.23978(13) 0.0455(5) Uani d . 1
H H6A 0.3137 0.4285 0.2453 0.055 Uiso calc R 1
H H6B 0.3476 0.3189 0.2170 0.055 Uiso calc R 1
C C7 0.4916(2) 0.42052(18) 0.18213(12) 0.0432(5) Uani d . 1
H H7A 0.5633 0.3712 0.1749 0.052 Uiso calc R 1
H H7B 0.5320 0.4808 0.2048 0.052 Uiso calc R 1
C C8 0.4286(2) 0.44515(19) 0.10078(13) 0.0444(5) Uani d . 1
H H8A 0.3865 0.3850 0.0791 0.053 Uiso calc R 1
H H8B 0.3577 0.4950 0.1084 0.053 Uiso calc R 1
C C9 0.5310(2) 0.48488(17) 0.04014(12) 0.0408(5) Uani d . 1
H H9A 0.5766 0.5428 0.0633 0.049 Uiso calc R 1
H H9B 0.5992 0.4335 0.0306 0.049 Uiso calc R 1
O O1W 0.1270(2) 0.6061(2) 0.15455(12) 0.0973(8) Uani d . 1
H H1WA 0.0442 0.6131 0.1647 0.117 Uiso d R 1
H H1WB 0.1689 0.6117 0.1965 0.117 Uiso d R 1

loop_
_atom_site_aniso_label
_atom_site_aniso_U_11
_atom_site_aniso_U_22
_atom_site_aniso_U_33
_atom_site_aniso_U_12
_atom_site_aniso_U_13
_atom_site_aniso_U_23
Br1 0.04958(16) 0.05876(17) 0.05006(17) 0.00012(12) -0.00083(11) 0.01642(11)
N1 0.0424(10) 0.0428(10) 0.0277(9) -0.0036(8) 0.0058(7) 0.0044(7)
C1 0.0627(14) 0.0464(13) 0.0429(14) 0.0058(12) 0.0161(12) 0.0025(11)
C2 0.094(2) 0.0637(16) 0.0345(14) -0.0017(16) 0.0104(14) -0.0069(12)
C3 0.081(2) 0.0830(19) 0.0341(14) -0.0090(17) -0.0084(14) 0.0108(14)
C4 0.0601(15) 0.0672(17) 0.0492(15) 0.0092(13) -0.0038(13) 0.0141(13)
C5 0.0528(14) 0.0527(14) 0.0368(13) 0.0072(11) 0.0061(11) 0.0008(11)
C6 0.0437(12) 0.0601(13) 0.0326(12) -0.0035(11) -0.0004(10) 0.0098(11)
C7 0.0447(12) 0.0539(13) 0.0311(12) -0.0047(11) 0.0010(10) 0.0064(10)
C8 0.0437(12) 0.0590(14) 0.0305(11) -0.0035(10) -0.0010(10) 0.0069(10)
C9 0.0402(11) 0.0540(13) 0.0281(11) -0.0067(10) -0.0031(9) 0.0036(10)
O1W 0.0625(12) 0.177(3) 0.0519(12) 0.0086(16) -0.0006(10) -0.0161(14)

loop_
_atom_type_symbol
_atom_type_description
_atom_type_scat_dispersion_real
_atom_type_scat_dispersion_imag
_atom_type_scat_source
C C 0.0033 0.0016 'International Tables Vol C Tables 4.2.6.8 and 6.1.1.4'
H H 0.0000 0.0000 'International Tables Vol C Tables 4.2.6.8 and 6.1.1.4'
Br Br -0.2901 2.4595 'International Tables Vol C Tables 4.2.6.8 and 6.1.1.4'
N N 0.0061 0.0033 'International Tables Vol C Tables 4.2.6.8 and 6.1.1.4'
O O 0.0106 0.0060 'International Tables Vol C Tables 4.2.6.8 and 6.1.1.4'

loop_
_geom_angle_atom_site_label_1
_geom_angle_atom_site_label_2
_geom_angle_atom_site_label_3
_geom_angle_site_symmetry_1
_geom_angle
C1 N1 C5 . 120.42(19)
C1 N1 C6 . 120.0(2)
C5 N1 C6 . 119.53(18)
N1 C1 C2 . 120.4(2)
N1 C1 H1 . 119.8
C2 C1 H1 . 119.8
C1 C2 C3 . 119.7(2)
C1 C2 H2 . 120.1
C3 C2 H2 . 120.1
C4 C3 C2 . 119.2(2)
C4 C3 H3 . 120.4
C2 C3 H3 . 120.4
C5 C4 C3 . 119.4(2)
C5 C4 H4 . 120.3
C3 C4 H4 . 120.3
N1 C5 C4 . 120.8(2)
N1 C5 H5 . 119.6
C4 C5 H5 . 119.6
N1 C6 C7 . 113.42(17)
N1 C6 H6A . 108.9
C7 C6 H6A . 108.9
N1 C6 H6B . 108.9
C7 C6 H6B . 108.9
H6A C6 H6B . 107.7
C6 C7 C8 . 111.07(19)
C6 C7 H7A . 109.4
C8 C7 H7A . 109.4
C6 C7 H7B . 109.4
C8 C7 H7B . 109.4
H7A C7 H7B . 108.0
C9 C8 C7 . 113.04(18)
C9 C8 H8A . 109.0
C7 C8 H8A . 109.0
C9 C8 H8B . 109.0
C7 C8 H8B . 109.0
H8A C8 H8B . 107.8
C9 C9 C8 5_665 113.9(2)
C9 C9 H9A 5_665 108.8
C8 C9 H9A . 108.8
C9 C9 H9B 5_665 108.8
C8 C9 H9B . 108.8
H9A C9 H9B . 107.7
H1WA O1W H1WB . 108.2

loop_
_geom_bond_atom_site_label_1
_geom_bond_atom_site_label_2
_geom_bond_site_symmetry_2
_geom_bond_distance
N1 C1 . 1.337(3)
N1 C5 . 1.337(3)
N1 C6 . 1.485(3)
C1 C2 . 1.364(4)
C1 H1 . 0.93
C2 C3 . 1.370(4)
C2 H2 . 0.93
C3 C4 . 1.366(4)
C3 H3 . 0.93
C4 C5 . 1.364(3)
C4 H4 . 0.93
C5 H5 . 0.93
C6 C7 . 1.509(3)
C6 H6A . 0.97
C6 H6B . 0.97
C7 C8 . 1.520(3)
C7 H7A . 0.97
C7 H7B . 0.97
C8 C9 . 1.518(3)
C8 H8A . 0.97
C8 H8B . 0.97
C9 C9 5_665 1.518(4)
C9 H9A . 0.97
C9 H9B . 0.97
O1W H1WA . 0.84
O1W H1WB . 0.81

loop_
_geom_hbond_atom_site_label_D
_geom_hbond_atom_site_label_H
_geom_hbond_atom_site_label_A
_geom_hbond_site_symmetry_A
_geom_hbond_distance_DH
_geom_hbond_distance_HA
_geom_hbond_distance_DA
_geom_hbond_angle_DHA
O1W H1WB Br1 . 0.81 2.55 3.353(2) 173
O1W H1WA Br1 6_556 0.84 2.57 3.392(2) 169
C1 H1 Br1 . 0.93 2.82 3.596(2) 141
C2 H2 O1W 2_565 0.93 2.48 3.271(3) 143
C5 H5 Br1 4_645 0.93 2.67 3.588(2) 168

loop_
_geom_torsion_atom_site_label_1
_geom_torsion_atom_site_label_2
_geom_torsion_atom_site_label_3
_geom_torsion_atom_site_label_4
_geom_torsion_site_symmetry_4
_geom_torsion
C5 N1 C1 C2 . 0.0(3)
C6 N1 C1 C2 . 177.4(2)
N1 C1 C2 C3 . 1.5(4)
C1 C2 C3 C4 . -1.3(4)
C2 C3 C4 C5 . -0.3(4)
C1 N1 C5 C4 . -1.6(3)
C6 N1 C5 C4 . -179.0(2)
C3 C4 C5 N1 . 1.8(4)
C1 N1 C6 C7 . 120.1(2)
C5 N1 C6 C7 . -62.5(3)
N1 C6 C7 C8 . -178.7(2)
C6 C7 C8 C9 . -179.0(2)
C7 C8 C9 C9 5_665 -177.0(2)
